data_1566907
loop_
_publ_author_name
'Wei, Yu-Bai'
'Luo, Dong'
'Xiong, Xiao'
'Huang, Yong-Liang'
'Xie, Mo'
'Lu, Weigang'
'Li, Dan'

_publ_section_title
;
 Biomimetic mimicry of formaldehyde-induced DNA--protein crosslinks in the
 confined space of a metal--organic framework
;
_journal_issue 17
_journal_name_full 'Chemical Science'
_journal_page_first 4813
_journal_page_last 4820
_journal_paper_doi 10.1039/D2SC00188H
_journal_volume 13
_journal_year 2022
_chemical_formula_sum 'C67 H50 N30 O15 Zn6'
_chemical_formula_weight 1907.59
_space_group_crystal_system monoclinic
_space_group_IT_number 13
_space_group_name_Hall '-P 2yc'
_space_group_name_H-M_alt 'P 1 2/c 1'
_atom_sites_solution_hydrogens geom
_audit_creation_method SHELXL-2018/3
_audit_update_record
;
2021-08-11 deposited with the CCDC.	2022-04-07 downloaded from the CCDC.
;
_cell_angle_alpha 90
_cell_angle_beta 92.4810(10)
_cell_angle_gamma 90
_cell_formula_units_Z 2
_cell_length_a 20.6916(3)
_cell_length_b 15.2813(2)
_cell_length_c 21.6745(3)
_cell_measurement_reflns_used 14165
_cell_measurement_temperature 100.0(2)
_cell_measurement_theta_max 65.3440
_cell_measurement_theta_min 3.5240
_cell_volume 6846.93(16)
_computing_structure_refinement 'SHELXL-2018/3 (Sheldrick, 2018)'
_computing_structure_solution 'SHELXT 2018/2 (Sheldrick, 2018)'
_diffrn_ambient_temperature 100.0(2)
_diffrn_detector_area_resol_mean 10
_diffrn_measured_fraction_theta_full 0.963
_diffrn_measured_fraction_theta_max 0.963
_diffrn_measurement_device_type 'XtaLAB AFC12 (RINC): Kappa single'
_diffrn_measurement_method '\w scans'
_diffrn_radiation_type CuK\a
_diffrn_radiation_wavelength 1.54184
_diffrn_reflns_av_R_equivalents 0.0338
_diffrn_reflns_av_unetI/netI 0.0340
_diffrn_reflns_Laue_measured_fraction_full 0.963
_diffrn_reflns_Laue_measured_fraction_max 0.963
_diffrn_reflns_limit_h_max 24
_diffrn_reflns_limit_h_min -24
_diffrn_reflns_limit_k_max 18
_diffrn_reflns_limit_k_min -17
_diffrn_reflns_limit_l_max 25
_diffrn_reflns_limit_l_min -24
_diffrn_reflns_number 36830
_diffrn_reflns_point_group_measured_fraction_full 0.963
_diffrn_reflns_point_group_measured_fraction_max 0.963
_diffrn_reflns_theta_full 66.880
_diffrn_reflns_theta_max 66.880
_diffrn_reflns_theta_min 3.540
_diffrn_source 'Rotating-anode X-ray tube (dual wavelength)'
_exptl_absorpt_coefficient_mu 1.564
_exptl_absorpt_correction_T_max 1
_exptl_absorpt_correction_T_min 0.72115
_exptl_absorpt_correction_type multi-scan
_exptl_crystal_colour yellow
_exptl_crystal_density_diffrn 0.925
_exptl_crystal_description block
_exptl_crystal_F_000 1924
_exptl_crystal_size_max 0.23
_exptl_crystal_size_mid 0.22
_exptl_crystal_size_min 0.18
_refine_diff_density_max 0.783
_refine_diff_density_min -0.605
_refine_diff_density_rms 0.082
_refine_ls_extinction_method none
_refine_ls_goodness_of_fit_ref 1.057
_refine_ls_hydrogen_treatment constr
_refine_ls_matrix_type full
_refine_ls_number_parameters 597
_refine_ls_number_reflns 11751
_refine_ls_number_restraints 704
_refine_ls_restrained_S_all 1.092
_refine_ls_R_factor_all 0.1091
_refine_ls_R_factor_gt 0.0929
_refine_ls_shift/su_max 0.000
_refine_ls_shift/su_mean 0.000
_refine_ls_structure_factor_coef Fsqd
_refine_ls_weighting_details 'w=1/[\s^2^(Fo^2^)+(0.1200P)^2^+6.7300P] where P=(Fo^2^+2Fc^2^)/3'
_refine_ls_weighting_scheme calc
_refine_ls_wR_factor_gt 0.2496
_refine_ls_wR_factor_ref 0.2652
_reflns_Friedel_coverage 0.000
_reflns_number_gt 7706
_reflns_number_total 11751
_reflns_threshold_expression 'I > 2\s(I)'
_cod_data_source_file d2sc00188h2.cif
_cod_data_source_block 37_HCHO_JNU_101
_cod_original_cell_volume 6846.94(16)
_cod_original_sg_symbol_H-M 'P 2/c'
_cod_database_code 1566907
_shelx_shelxl_version_number 2018/3
_shelx_space_group_comment
;
The symmetry employed for this shelxl refinement is uniquely defined
by the following loop, which should always be used as a source of
symmetry information in preference to the above space-group names.
They are only intended as comments.
;

loop_
_space_group_symop_operation_xyz
'x, y, z'
'-x, y, -z+1/2'
'-x, -y, -z'
'x, -y, z-1/2'

loop_
_atom_site_label
_atom_site_type_symbol
_atom_site_fract_x
_atom_site_fract_y
_atom_site_fract_z
_atom_site_U_iso_or_equiv
_atom_site_adp_type
_atom_site_occupancy
_atom_site_site_symmetry_order
_atom_site_calc_flag
_atom_site_refinement_flags_posn
_atom_site_refinement_flags_adp
_atom_site_refinement_flags_occupancy
_atom_site_disorder_assembly
_atom_site_disorder_group
Zn1 Zn 0.67556(4) 0.99838(5) 0.54247(4) 0.1057(3) Uani 1 1 d . . . . .
Zn2 Zn 0.54263(4) 0.12564(4) 0.31592(4) 0.1071(3) Uani 1 1 d . . . . .
Zn3 Zn 0.72857(5) 0.82762(6) 0.49264(4) 0.1285(4) Uani 1 1 d . . . . .
O1 O 0.500000 0.0600(3) 0.250000 0.1032(15) Uani 1 2 d S T P . .
O2 O 0.5685(3) 0.2434(3) 0.2945(3) 0.1276(15) Uani 1 1 d . . . . .
O3 O 0.6383(3) 0.1811(2) 0.2331(2) 0.1241(14) Uani 1 1 d . . . . .
N1 N 0.6153(2) 0.9107(3) 0.5769(2) 0.0987(13) Uani 1 1 d . . . . .
N2 N 0.6530(2) 1.0019(3) 0.4526(2) 0.1009(13) Uani 1 1 d . . . . .
N3 N 0.6105(3) 1.0606(3) 0.3627(3) 0.1046(14) Uani 1 1 d . . . . .
N4 N 0.5268(3) 0.8580(3) 0.6241(2) 0.1040(14) Uani 1 1 d . . . . .
N5 N 0.7087(3) 0.8795(3) 0.4080(3) 0.1161(16) Uani 1 1 d . . . . .
O4 O 0.7548(2) 0.9276(4) 0.5428(3) 0.1492(19) Uani 1 1 d . . . . .
N6 N 0.7055(3) 0.8809(3) 0.2961(3) 0.1271(19) Uani 1 1 d . . . . .
N7 N 0.6569(3) 0.9869(3) 0.2386(3) 0.133(2) Uani 1 1 d . . . . .
H7A H 0.669384 0.960594 0.206127 0.160 Uiso 1 1 calc R U . . .
H7B H 0.634822 1.034474 0.235083 0.160 Uiso 1 1 calc R U . . .
C1 C 0.5652(3) 0.9263(3) 0.6128(3) 0.1063(18) Uani 1 1 d . . . . .
H1 H 0.557620 0.981583 0.628911 0.128 Uiso 1 1 calc R U . . .
N8 N 0.6476(3) 0.7768(3) 0.5263(3) 0.1253(18) Uani 1 1 d . . . . .
O5 O 0.7927(11) 0.7465(14) 0.4748(11) 0.204(7) Uani 0.5 1 d D U P A -1
C2 C 0.6511(3) 0.9901(3) 0.3494(3) 0.1063(18) Uani 1 1 d . . . . .
C3 C 0.6085(4) 0.8242(3) 0.5633(3) 0.1068(19) Uani 1 1 d . . . . .
O6 O 0.6926(4) 0.9130(3) 0.1181(3) 0.194(3) Uani 1 1 d D U . . .
C4 C 0.6145(3) 1.0627(3) 0.4229(3) 0.1084(18) Uani 1 1 d . . . . .
H4 H 0.591860 1.104063 0.444913 0.130 Uiso 1 1 calc R U . . .
C5 C 0.6735(3) 0.9537(3) 0.4036(3) 0.1062(17) Uani 1 1 d . . . . .
C6 C 0.5562(4) 0.7910(3) 0.5911(3) 0.1100(19) Uani 1 1 d . . . . .
N9 N 0.7559(4) 0.7690(4) 0.3504(3) 0.157(3) Uani 1 1 d . . . . .
H9 H 0.769442 0.748035 0.385411 0.188 Uiso 1 1 calc R U . . .
C7 C 0.6120(4) 0.2473(4) 0.2549(4) 0.122(2) Uani 1 1 d . . . . .
C8 C 0.6713(3) 0.9546(4) 0.2932(3) 0.1125(19) Uani 1 1 d . . . . .
C9 C 0.7210(4) 0.8457(4) 0.3505(4) 0.131(2) Uani 1 1 d . . . . .
C10 C 0.6324(4) 0.3373(3) 0.2354(3) 0.117(2) Uani 1 1 d . . . . .
N10 N 0.5773(6) 0.6563(4) 0.5446(4) 0.182(4) Uani 1 1 d . . . . .
N11 N 0.4893(5) 0.6643(4) 0.6057(4) 0.187(4) Uani 1 1 d . . . . .
H11A H 0.481024 0.610111 0.597943 0.225 Uiso 1 1 calc R U . . .
H11B H 0.464874 0.693604 0.629222 0.225 Uiso 1 1 calc R U . . .
C11 C 0.6276(6) 0.6924(5) 0.5215(5) 0.168(4) Uani 1 1 d . . . . .
C12 C 0.5387(5) 0.7018(4) 0.5817(4) 0.145(3) Uani 1 1 d . . . . .
C13 C 0.6700(5) 0.3501(4) 0.1866(4) 0.145(3) Uani 1 1 d . . . . .
H13 H 0.687209 0.302448 0.166304 0.174 Uiso 1 1 calc R U . . .
C14 C 0.6825(5) 0.4337(5) 0.1672(4) 0.153(3) Uani 1 1 d . . . . .
H14 H 0.706301 0.441003 0.132076 0.184 Uiso 1 1 calc R U . . .
C15 C 0.6623(7) 0.5044(4) 0.1961(4) 0.179(5) Uani 1 1 d . . . . .
C16 C 0.6744(6) 0.5975(5) 0.1746(5) 0.188(3) Uani 1 1 d . U . . .
N12 N 0.6637(6) 0.6411(4) 0.4835(4) 0.257(6) Uani 1 1 d . . . . .
H12A H 0.652537 0.587827 0.476100 0.309 Uiso 1 1 calc R U . . .
H12B H 0.697440 0.662510 0.467164 0.309 Uiso 1 1 calc R U . . .
C17 C 0.6816(6) 0.7597(5) 0.1184(5) 0.186(3) Uani 1 1 d D U . . .
N13 N 0.7066(6) 0.6675(5) 0.2712(5) 0.201(3) Uani 1 1 d D U . . .
C18 C 0.7711(6) 0.7219(7) 0.2959(4) 0.182(4) Uani 1 1 d . . . . .
H18A H 0.806499 0.681743 0.304962 0.218 Uiso 1 1 calc R U . . .
H18B H 0.784197 0.762361 0.264244 0.218 Uiso 1 1 calc R U . . .
C19 C 0.6890(6) 0.6700(5) 0.2066(5) 0.169(3) Uani 1 1 d . U . . .
C20 C 0.6133(6) 0.4090(5) 0.2676(5) 0.181(4) Uani 1 1 d . . . . .
H20 H 0.587977 0.402541 0.301787 0.218 Uiso 1 1 calc R U . . .
C21 C 0.6325(9) 0.4932(6) 0.2483(8) 0.249(4) Uani 1 1 d . . . . .
C22 C 0.6910(5) 0.7492(5) 0.1766(4) 0.165(3) Uani 1 1 d . U . . .
H22 H 0.699771 0.798791 0.200402 0.198 Uiso 1 1 calc R U . . .
N14 N 0.6182(7) 0.5675(5) 0.2914(5) 0.249(4) Uani 1 1 d D U . . .
H14A H 0.579754 0.581077 0.301538 0.298 Uiso 1 1 calc R U . . .
O7 O 0.8516(9) 0.8012(12) 0.5490(9) 0.371(13) Uani 0.5 1 d D U P A -1
C23 C 0.6565(9) 0.6098(6) 0.1155(6) 0.236(4) Uani 1 1 d . U . . .
H23 H 0.639820 0.562888 0.092585 0.283 Uiso 1 1 calc R U . . .
C24 C 0.8424(9) 0.7456(11) 0.5061(8) 0.242(7) Uani 0.5 1 d D U P A -1
C25 C 0.6754(8) 0.6135(8) 0.3138(7) 0.259(5) Uani 1 1 d D U . . .
H25A H 0.663663 0.649587 0.348423 0.310 Uiso 1 1 calc R U . . .
H25B H 0.706422 0.570559 0.329530 0.310 Uiso 1 1 calc R U . . .
C26 C 0.6622(9) 0.6914(7) 0.0869(6) 0.239(4) Uani 1 1 d . U . . .
H26 H 0.651987 0.696928 0.044909 0.287 Uiso 1 1 calc R U . . .
C27 C 0.8888(6) 0.6219(11) 0.4540(7) 0.255(7) Uani 0.5 1 d G U P A -1
H27 H 0.850945 0.621562 0.429286 0.306 Uiso 0.5 1 calc R U P A -1
C28 C 0.8974(5) 0.6839(8) 0.5005(7) 0.251(6) Uani 0.5 1 d G U P A -1
C29 C 0.9540(7) 0.6844(8) 0.5375(7) 0.261(7) Uani 0.5 1 d G U P A -1
H29 H 0.959806 0.725934 0.568605 0.314 Uiso 0.5 1 calc R U P A -1
C30 C 1.0020(6) 0.6228(8) 0.5279(6) 0.262(7) Uani 0.5 1 d DG U P A -1
H30 H 1.039895 0.623155 0.552641 0.315 Uiso 0.5 1 calc R U P A -1
C31 C 0.9934(5) 0.5608(6) 0.4814(5) 0.247(6) Uani 0.5 1 d DG U P A -1
C32 C 0.9368(6) 0.5603(10) 0.4444(6) 0.256(6) Uani 0.5 1 d DG U P A -1
C33 C 0.6805(7) 0.8487(5) 0.0899(5) 0.226(4) Uani 1 1 d D U . . .
O8 O 0.6541(8) 0.8626(6) 0.0408(5) 0.351(6) Uani 1 1 d D U . . .
O9 O 1.2139(7) 0.2743(10) 0.5198(7) 0.127(4) Uani 0.5 1 d D U P A -1
O10 O 1.2203(6) 0.2868(7) 0.4189(5) 0.182(5) Uani 0.5 1 d D U P A -1
C34 C 1.1985(5) 0.3053(7) 0.4685(7) 0.164(5) Uani 0.5 1 d D U P A -1
C35 C 1.1206(6) 0.3957(8) 0.5252(5) 0.197(6) Uani 0.5 1 d G U P A -1
H35 H 1.136577 0.368502 0.561158 0.237 Uiso 0.5 1 calc R U P A -1
C36 C 1.1466(5) 0.3756(6) 0.4689(5) 0.186(5) Uani 0.5 1 d G U P A -1
C37 C 1.1228(6) 0.4162(8) 0.4152(5) 0.213(6) Uani 0.5 1 d G U P A -1
H37 H 1.140174 0.402792 0.377527 0.255 Uiso 0.5 1 calc R U P A -1
C38 C 1.0729(5) 0.4769(7) 0.4179(5) 0.235(5) Uani 0.5 1 d DG U P A -1
C39 C 1.0469(4) 0.4970(5) 0.4743(5) 0.234(5) Uani 0.5 1 d DG U P A -1
C40 C 1.0708(6) 0.4563(8) 0.5279(5) 0.220(6) Uani 0.5 1 d DG U P A -1
H40 H 1.053377 0.469775 0.565631 0.264 Uiso 0.5 1 calc R U P A -1
N15 N 1.0724(11) 0.5445(15) 0.3578(9) 0.246(6) Uani 0.5 1 d . U P A -1
H15 H 1.100058 0.579585 0.342557 0.296 Uiso 0.5 1 calc R U P A -1
N16 N 0.9467(13) 0.5074(16) 0.3864(11) 0.264(6) Uani 0.5 1 d . U P A -1
H16 H 0.918894 0.466627 0.378697 0.317 Uiso 0.5 1 calc R U P A -1
C41 C 0.9995(15) 0.5172(19) 0.3400(13) 0.257(6) Uani 0.5 1 d . U P A -1
H41A H 0.983511 0.559522 0.309635 0.309 Uiso 0.5 1 calc R U P A -1
H41B H 1.001693 0.461573 0.318583 0.309 Uiso 0.5 1 calc R U P A -1

loop_
_atom_site_aniso_label
_atom_site_aniso_U_11
_atom_site_aniso_U_22
_atom_site_aniso_U_33
_atom_site_aniso_U_23
_atom_site_aniso_U_13
_atom_site_aniso_U_12
Zn1 0.1173(6) 0.0727(4) 0.1271(6) -0.0218(4) 0.0034(5) 0.0184(4)
Zn2 0.1478(7) 0.0511(4) 0.1238(6) 0.0088(3) 0.0204(5) 0.0147(4)
Zn3 0.1466(8) 0.1017(6) 0.1365(7) -0.0166(5) -0.0010(6) 0.0608(5)
O1 0.143(4) 0.042(2) 0.127(4) 0.000 0.034(3) 0.000
O2 0.160(4) 0.062(2) 0.162(4) 0.021(2) 0.019(3) 0.007(2)
O3 0.178(4) 0.053(2) 0.141(3) 0.007(2) 0.013(3) -0.003(2)
N1 0.127(3) 0.060(2) 0.109(3) -0.008(2) 0.005(3) 0.025(2)
N2 0.121(3) 0.062(2) 0.120(3) -0.005(2) 0.014(3) 0.024(2)
N3 0.143(4) 0.056(2) 0.116(4) 0.004(2) 0.022(3) 0.021(2)
N4 0.146(4) 0.052(2) 0.114(3) -0.003(2) 0.016(3) 0.017(2)
N5 0.134(4) 0.079(3) 0.136(4) -0.008(3) 0.017(3) 0.034(3)
O4 0.122(3) 0.133(4) 0.191(5) -0.051(4) -0.010(3) 0.039(3)
N6 0.183(5) 0.078(3) 0.124(4) 0.005(3) 0.042(4) 0.042(3)
N7 0.204(6) 0.072(3) 0.127(4) 0.009(3) 0.043(4) 0.030(3)
C1 0.146(5) 0.062(3) 0.112(4) -0.003(3) 0.016(4) 0.029(3)
N8 0.180(5) 0.069(3) 0.130(4) -0.011(3) 0.034(4) 0.038(3)
O5 0.231(11) 0.171(14) 0.207(13) -0.009(10) -0.044(9) 0.123(10)
C2 0.143(5) 0.052(3) 0.125(5) 0.000(3) 0.022(4) 0.015(3)
C3 0.156(5) 0.057(3) 0.107(4) -0.015(3) 0.003(4) 0.035(3)
O6 0.293(7) 0.080(3) 0.219(5) 0.038(3) 0.114(5) 0.025(4)
C4 0.130(5) 0.056(3) 0.140(5) 0.000(3) 0.025(4) 0.019(3)
C5 0.126(4) 0.063(3) 0.131(5) -0.002(3) 0.020(4) 0.022(3)
C6 0.168(6) 0.052(3) 0.111(4) -0.007(3) 0.019(4) 0.018(3)
N9 0.223(7) 0.115(4) 0.134(4) -0.003(4) 0.023(4) 0.091(5)
C7 0.170(7) 0.058(3) 0.137(6) 0.019(3) -0.009(5) -0.004(4)
C8 0.152(5) 0.061(3) 0.126(5) 0.008(3) 0.024(4) 0.014(3)
C9 0.159(6) 0.083(4) 0.152(6) -0.018(4) 0.017(5) 0.036(4)
C10 0.166(6) 0.052(3) 0.135(5) 0.014(3) 0.026(4) -0.004(3)
N10 0.301(11) 0.061(3) 0.191(7) -0.028(4) 0.077(7) 0.007(5)
N11 0.268(10) 0.072(4) 0.228(8) -0.025(4) 0.078(7) -0.024(5)
C11 0.271(12) 0.060(4) 0.178(8) -0.032(4) 0.077(8) 0.021(5)
C12 0.229(9) 0.067(4) 0.143(6) -0.021(4) 0.042(6) 0.000(5)
C13 0.208(8) 0.062(3) 0.166(7) -0.003(4) 0.024(6) -0.013(4)
C14 0.241(9) 0.078(4) 0.143(6) 0.005(4) 0.035(6) -0.029(5)
C15 0.331(14) 0.061(4) 0.151(7) 0.020(4) 0.077(8) 0.001(5)
C16 0.323(9) 0.072(3) 0.172(5) 0.017(3) 0.056(6) -0.003(4)
N12 0.459(17) 0.073(4) 0.255(10) -0.038(5) 0.184(11) 0.038(6)
C17 0.313(9) 0.081(3) 0.169(4) 0.030(3) 0.049(5) -0.001(4)
N13 0.293(9) 0.103(5) 0.211(8) 0.037(5) 0.038(7) 0.024(5)
C18 0.247(11) 0.136(7) 0.164(7) -0.026(6) 0.024(7) 0.102(8)
C19 0.279(8) 0.069(3) 0.162(4) 0.021(3) 0.056(5) 0.007(4)
C20 0.273(11) 0.068(4) 0.211(9) 0.018(5) 0.099(8) 0.010(5)
C21 0.382(9) 0.076(3) 0.292(9) 0.012(4) 0.061(8) -0.029(5)
C22 0.257(8) 0.073(2) 0.168(4) 0.026(3) 0.054(5) 0.007(4)
N14 0.382(9) 0.076(3) 0.292(9) 0.012(4) 0.061(8) -0.029(5)
O7 0.345(18) 0.360(19) 0.393(19) -0.212(16) -0.154(16) 0.228(15)
C23 0.433(11) 0.094(3) 0.182(5) 0.018(4) 0.019(6) -0.034(5)
C24 0.247(10) 0.226(12) 0.247(12) -0.071(9) -0.070(9) 0.149(9)
C25 0.399(11) 0.133(7) 0.249(10) 0.017(6) 0.063(7) -0.061(7)
C26 0.437(12) 0.104(4) 0.177(5) 0.028(3) 0.015(6) -0.033(5)
C27 0.248(10) 0.242(12) 0.266(12) -0.077(9) -0.076(9) 0.162(9)
C28 0.246(9) 0.237(11) 0.263(12) -0.072(9) -0.072(8) 0.155(8)
C29 0.249(10) 0.250(12) 0.277(13) -0.090(10) -0.077(9) 0.166(9)
C30 0.255(10) 0.255(12) 0.270(12) -0.081(9) -0.069(9) 0.172(9)
C31 0.255(9) 0.232(10) 0.247(10) -0.057(7) -0.060(7) 0.173(8)
C32 0.265(9) 0.250(11) 0.246(10) -0.069(8) -0.066(7) 0.172(8)
C33 0.399(11) 0.090(3) 0.194(6) 0.049(3) 0.062(7) 0.009(5)
O8 0.655(16) 0.138(6) 0.252(7) 0.089(5) -0.052(9) -0.036(8)
O9 0.147(8) 0.104(7) 0.130(6) -0.009(5) 0.010(5) 0.074(6)
O10 0.256(12) 0.152(9) 0.140(6) 0.007(6) 0.036(7) 0.119(9)
C34 0.207(11) 0.151(10) 0.134(6) 0.002(6) 0.015(6) 0.114(8)
C35 0.221(11) 0.201(11) 0.168(7) -0.019(8) -0.002(8) 0.149(9)
C36 0.218(10) 0.180(9) 0.159(7) -0.010(7) -0.007(7) 0.137(8)
C37 0.265(12) 0.201(11) 0.169(7) -0.007(8) -0.023(8) 0.153(9)
C38 0.285(10) 0.213(10) 0.204(7) -0.015(7) -0.034(7) 0.172(8)
C39 0.259(10) 0.224(10) 0.216(8) -0.029(7) -0.034(7) 0.170(8)
C40 0.239(11) 0.225(12) 0.194(7) -0.044(8) -0.023(8) 0.169(9)
N15 0.288(10) 0.227(11) 0.217(9) 0.000(8) -0.077(8) 0.151(10)
N16 0.295(11) 0.253(12) 0.240(10) -0.064(8) -0.042(8) 0.153(10)
C41 0.278(11) 0.260(13) 0.228(10) -0.044(10) -0.059(7) 0.160(10)

loop_
_atom_type_symbol
_atom_type_description
_atom_type_scat_dispersion_real
_atom_type_scat_dispersion_imag
_atom_type_scat_source
C C 0.0181 0.0091 'International Tables Vol C Tables 4.2.6.8 and 6.1.1.4'
H H 0.0000 0.0000 'International Tables Vol C Tables 4.2.6.8 and 6.1.1.4'
N N 0.0311 0.0180 'International Tables Vol C Tables 4.2.6.8 and 6.1.1.4'
O O 0.0492 0.0322 'International Tables Vol C Tables 4.2.6.8 and 6.1.1.4'
Zn Zn -1.5491 0.6778 'International Tables Vol C Tables 4.2.6.8 and 6.1.1.4'

loop_
_geom_angle_atom_site_label_1
_geom_angle_atom_site_label_2
_geom_angle_atom_site_label_3
_geom_angle
_geom_angle_site_symmetry_1
_geom_angle_site_symmetry_3
_geom_angle_publ_flag
O4 Zn1 N2 100.3(2) . . ?
O4 Zn1 N1 99.4(2) . . ?
N2 Zn1 N1 105.1(2) . . ?
O4 Zn1 O6 103.6(3) . 4_576 ?
N2 Zn1 O6 139.3(2) . 4_576 ?
N1 Zn1 O6 102.9(2) . 4_576 ?
O4 Zn1 O8 135.2(5) . 4_576 ?
N2 Zn1 O8 85.3(3) . 4_576 ?
N1 Zn1 O8 122.2(5) . 4_576 ?
O6 Zn1 O8 54.6(3) 4_576 4_576 ?
O4 Zn1 C33 118.9(4) . 4_576 ?
N2 Zn1 C33 112.0(3) . 4_576 ?
N1 Zn1 C33 118.6(3) . 4_576 ?
O6 Zn1 C33 27.3(2) 4_576 4_576 ?
O8 Zn1 C33 27.8(2) 4_576 4_576 ?
O4 Zn1 Zn3 38.40(15) . . ?
N2 Zn1 Zn3 75.40(11) . . ?
N1 Zn1 Zn3 78.34(12) . . ?
O6 Zn1 Zn3 139.7(2) 4_576 . ?
O8 Zn1 Zn3 155.4(4) 4_576 . ?
C33 Zn1 Zn3 156.6(4) 4_576 . ?
O1 Zn2 O2 115.27(19) . . ?
O1 Zn2 N3 114.40(18) . 1_545 ?
O2 Zn2 N3 113.2(2) . 1_545 ?
O1 Zn2 N4 103.21(16) . 3_666 ?
O2 Zn2 N4 104.7(2) . 3_666 ?
N3 Zn2 N4 104.3(2) 1_545 3_666 ?
O5 Zn3 O4 117.0(7) . . ?
O5 Zn3 N8 115.4(6) . . ?
O4 Zn3 N8 108.5(2) . . ?
O5 Zn3 N5 101.0(7) . . ?
O4 Zn3 N5 103.9(2) . . ?
N8 Zn3 N5 109.9(2) . . ?
O5 Zn3 Zn1 155.7(7) . . ?
O4 Zn3 Zn1 38.96(13) . . ?
N8 Zn3 Zn1 83.33(13) . . ?
N5 Zn3 Zn1 85.65(13) . . ?
Zn2 O1 Zn2 117.3(2) . 2_655 ?
C7 O2 Zn2 114.6(4) . . ?
C1 N1 C3 102.9(5) . . ?
C1 N1 Zn1 127.3(4) . . ?
C3 N1 Zn1 129.1(4) . . ?
C4 N2 C5 101.2(5) . . ?
C4 N2 Zn1 126.0(4) . . ?
C5 N2 Zn1 132.6(4) . . ?
C4 N3 C2 102.2(5) . . ?
C4 N3 Zn2 121.1(4) . 1_565 ?
C2 N3 Zn2 134.7(5) . 1_565 ?
C1 N4 C6 101.7(5) . . ?
C1 N4 Zn2 118.1(4) . 3_666 ?
C6 N4 Zn2 139.8(4) . 3_666 ?
C5 N5 C9 111.7(6) . . ?
C5 N5 Zn3 118.7(4) . . ?
C9 N5 Zn3 129.3(4) . . ?
Zn3 O4 Zn1 102.6(2) . . ?
C9 N6 C8 119.6(6) . . ?
N4 C1 N1 116.4(5) . . ?
C11 N8 C3 111.2(7) . . ?
C11 N8 Zn3 126.5(5) . . ?
C3 N8 Zn3 122.0(5) . . ?
C24 O5 Zn3 119(2) . . ?
C5 C2 N3 108.8(5) . . ?
C5 C2 C8 118.8(5) . . ?
N3 C2 C8 132.4(6) . . ?
C6 C3 N1 110.1(5) . . ?
C6 C3 N8 124.3(5) . . ?
N1 C3 N8 125.6(7) . . ?
C33 O6 Zn1 96.0(6) . 4_575 ?
N3 C4 N2 117.6(5) . . ?
N5 C5 C2 124.6(6) . . ?
N5 C5 N2 125.4(6) . . ?
C2 C5 N2 109.9(5) . . ?
C3 C6 N4 108.9(5) . . ?
C3 C6 C12 119.8(6) . . ?
N4 C6 C12 131.3(7) . . ?
C9 N9 C18 124.3(7) . . ?
O3 C7 O2 123.3(6) . . ?
O3 C7 C10 120.1(8) . . ?
O2 C7 C10 116.6(6) . . ?
N7 C8 N6 117.6(6) . . ?
N7 C8 C2 124.8(6) . . ?
N6 C8 C2 117.5(6) . . ?
N6 C9 N9 116.9(7) . . ?
N6 C9 N5 127.2(6) . . ?
N9 C9 N5 115.9(7) . . ?
C13 C10 C20 118.1(6) . . ?
C13 C10 C7 121.9(6) . . ?
C20 C10 C7 119.9(7) . . ?
C11 N10 C12 121.1(7) . . ?
N10 C11 N8 128.5(7) . . ?
N10 C11 N12 117.0(8) . . ?
N8 C11 N12 114.4(10) . . ?
N11 C12 N10 120.5(7) . . ?
N11 C12 C6 124.4(7) . . ?
N10 C12 C6 115.1(9) . . ?
C10 C13 C14 119.8(7) . . ?
C15 C14 C13 123.0(8) . . ?
C21 C15 C14 117.8(8) . . ?
C21 C15 C16 118.2(8) . . ?
C14 C15 C16 123.9(8) . . ?
C23 C16 C19 115.5(9) . . ?
C23 C16 C15 112.6(10) . . ?
C19 C16 C15 130.8(9) . . ?
C22 C17 C26 116.6(9) . . ?
C22 C17 C33 121.4(9) . . ?
C26 C17 C33 121.0(10) . . ?
C25 N13 C19 123.4(12) . . ?
C25 N13 C18 118.1(11) . . ?
C19 N13 C18 118.2(9) . . ?
N9 C18 N13 108.6(9) . . ?
C16 C19 C22 119.8(10) . . ?
C16 C19 N13 121.8(8) . . ?
C22 C19 N13 118.3(9) . . ?
C10 C20 C21 119.1(10) . . ?
C15 C21 C20 121.2(11) . . ?
C15 C21 N14 122.9(9) . . ?
C20 C21 N14 115.9(13) . . ?
C17 C22 C19 124.7(9) . . ?
C25 N14 C21 113.4(13) . . ?
C16 C23 C26 121.7(11) . . ?
O5 C24 O7 120(2) . . ?
O5 C24 C28 127(2) . . ?
O7 C24 C28 113.1(17) . . ?
N13 C25 N14 117.1(14) . . ?
C17 C26 C23 120.9(11) . . ?
C28 C27 C32 120.0 . . ?
C29 C28 C27 120.0 . . ?
C29 C28 C24 125.4(12) . . ?
C27 C28 C24 114.6(12) . . ?
C28 C29 C30 120.0 . . ?
C31 C30 C29 120.0 . . ?
C30 C31 C32 120.0 . . ?
C30 C31 C39 116.7(4) . . ?
C32 C31 C39 123.3(4) . . ?
C31 C32 C27 120.0 . . ?
C31 C32 N16 109.9(12) . . ?
C27 C32 N16 127.4(11) . . ?
O6 C33 O8 113.2(9) . . ?
O6 C33 C17 123.0(9) . . ?
O8 C33 C17 121.9(9) . . ?
O6 C33 Zn1 56.7(5) . 4_575 ?
O8 C33 Zn1 58.0(5) . 4_575 ?
C17 C33 Zn1 178.4(11) . 4_575 ?
C33 O8 Zn1 94.2(7) . 4_575 ?
O10 C34 O9 127.8(13) . . ?
O10 C34 C36 117.3(12) . . ?
O9 C34 C36 114.8(13) . . ?
C36 C35 C40 120.0 . . ?
C35 C36 C37 120.0 . . ?
C35 C36 C34 117.5(9) . . ?
C37 C36 C34 122.4(9) . . ?
C36 C37 C38 120.0 . . ?
C39 C38 C37 120.0 . . ?
C39 C38 N15 124.2(9) . . ?
C37 C38 N15 111.2(9) . . ?
C40 C39 C38 120.0 . . ?
C40 C39 C31 116.4(4) . . ?
C38 C39 C31 123.6(4) . . ?
C39 C40 C35 120.0 . . ?
C41 N15 C38 90.1(19) . . ?
C32 N16 C41 128(3) . . ?
N16 C41 N15 124(2) . . ?

loop_
_geom_bond_atom_site_label_1
_geom_bond_atom_site_label_2
_geom_bond_distance
_geom_bond_site_symmetry_2
_geom_bond_publ_flag
Zn1 O4 1.963(4) . ?
Zn1 N2 1.984(5) . ?
Zn1 N1 1.998(5) . ?
Zn1 O6 2.145(6) 4_576 ?
Zn1 O8 2.170(9) 4_576 ?
Zn1 C33 2.552(8) 4_576 ?
Zn1 Zn3 3.0466(10) . ?
Zn2 O1 1.928(2) . ?
Zn2 O2 1.940(4) . ?
Zn2 N3 1.966(5) 1_545 ?
Zn2 N4 1.995(5) 3_666 ?
Zn3 O5 1.87(2) . ?
Zn3 O4 1.939(5) . ?
Zn3 N8 2.012(6) . ?
Zn3 N5 2.025(6) . ?
O2 C7 1.272(9) . ?
O3 C7 1.250(8) . ?
N1 C1 1.343(7) . ?
N1 C3 1.359(7) . ?
N2 C4 1.366(7) . ?
N2 C5 1.376(7) . ?
N3 C4 1.306(8) . ?
N3 C2 1.403(7) . ?
N4 C1 1.340(8) . ?
N4 C6 1.403(7) . ?
N5 C5 1.348(7) . ?
N5 C9 1.383(9) . ?
N6 C9 1.322(9) . ?
N6 C8 1.330(7) . ?
N7 C8 1.306(8) . ?
N8 C11 1.357(10) . ?
N8 C3 1.370(7) . ?
O5 C24 1.206(17) . ?
C2 C5 1.362(9) . ?
C2 C8 1.414(9) . ?
C3 C6 1.360(9) . ?
O6 C33 1.178(7) . ?
C6 C12 1.423(9) . ?
N9 C9 1.376(8) . ?
N9 C18 1.430(9) . ?
C7 C10 1.504(8) . ?
C10 C13 1.354(10) . ?
C10 C20 1.367(10) . ?
N10 C11 1.296(12) . ?
N10 C12 1.351(11) . ?
N11 C12 1.299(11) . ?
C11 N12 1.381(10) . ?
C13 C14 1.373(9) . ?
C14 C15 1.327(11) . ?
C15 C21 1.323(17) . ?
C15 C16 1.521(10) . ?
C16 C23 1.331(14) . ?
C16 C19 1.334(12) . ?
C17 C22 1.278(12) . ?
C17 C26 1.300(14) . ?
C17 C33 1.494(10) . ?
N13 C25 1.414(12) . ?
N13 C19 1.433(14) . ?
N13 C18 1.643(14) . ?
C19 C22 1.376(10) . ?
C20 C21 1.416(12) . ?
C21 N14 1.507(16) . ?
N14 C25 1.443(14) . ?
O7 C24 1.268(16) . ?
C23 C26 1.401(13) . ?
C24 C28 1.49(2) . ?
C27 C28 1.3900 . ?
C27 C32 1.3900 . ?
C28 C29 1.3900 . ?
C29 C30 1.3900 . ?
C30 C31 1.3900 . ?
C31 C32 1.3900 . ?
C31 C39 1.489(4) . ?
C32 N16 1.52(2) . ?
C33 O8 1.193(8) . ?
O9 C34 1.237(14) . ?
O10 C34 1.218(13) . ?
C34 C36 1.518(14) . ?
C35 C36 1.3900 . ?
C35 C40 1.3900 . ?
C36 C37 1.3900 . ?
C37 C38 1.3900 . ?
C38 C39 1.3900 . ?
C38 N15 1.66(2) . ?
C39 C40 1.3900 . ?
N15 C41 1.60(4) . ?
N16 C41 1.52(4) . ?
